data_1543545
loop_
_publ_author_name
'Matthias Weila'
'Berthold Stogera'
'Christian Gierl-Mayerb'
'Eugen Libowitzkyc'

_publ_section_title
;
 Structural insights into the thermal decomposition sequence of barium
 tetrahydrogenorthotellurate(VI), Ba[H4TeO6]
;
_journal_name_full 'Journal of Solid State Chemistry'
_journal_page_first 187
_journal_page_last 197
_journal_paper_doi 10.1016/j.jssc.2016.06.010
_journal_volume 241
_journal_year 2016
_chemical_formula_sum 'Ba H4 O6 Te'
_chemical_formula_weight 364.97
_chemical_name_systematic
; 
Barium tetrahydrogenhexaoxotellurate(VI) 
;
_space_group_crystal_system monoclinic
_space_group_IT_number 14
_space_group_name_Hall '-P 2yn'
_space_group_name_H-M_alt 'P 1 21/n 1'
_symmetry_space_group_name_Hall '-P 2yn'
_symmetry_space_group_name_H-M 'P 1 21/n 1'
_atom_sites_solution_hydrogens .
_audit_creation_method SHELXL-2014/7
_cell_angle_alpha 90
_cell_angle_beta 106.443(2)
_cell_angle_gamma 90
_cell_formula_units_Z 4
_cell_length_a 7.8271(7)
_cell_length_b 7.9998(7)
_cell_length_c 8.4624(8)
_cell_measurement_reflns_used 3270
_cell_measurement_temperature 295(2)
_cell_measurement_theta_max 30.975
_cell_measurement_theta_min 3.132
_cell_volume 508.20(8)
_computing_cell_refinement SAINT
_computing_data_collection SMART
_computing_data_reduction SAINT
_computing_molecular_graphics ATOMS
_computing_publication_material SHELX-L97
_computing_structure_refinement 'SHELXL-2014/7 (Sheldrick, 2014)'
_computing_structure_solution 'SHELXS-97 (Sheldrick, 2008)'
_diffrn_ambient_temperature 295(2)
_diffrn_measured_fraction_theta_full 0.997
_diffrn_measured_fraction_theta_max 0.986
_diffrn_measurement_device_type 'SMART Apex CCD'
_diffrn_measurement_method \w
_diffrn_radiation_type MoK\a
_diffrn_radiation_wavelength 0.71073
_diffrn_reflns_av_R_equivalents 0.0363
_diffrn_reflns_av_unetI/netI 0.0356
_diffrn_reflns_Laue_measured_fraction_full 0.997
_diffrn_reflns_Laue_measured_fraction_max 0.986
_diffrn_reflns_limit_h_max 11
_diffrn_reflns_limit_h_min -11
_diffrn_reflns_limit_k_max 11
_diffrn_reflns_limit_k_min -10
_diffrn_reflns_limit_l_max 12
_diffrn_reflns_limit_l_min -12
_diffrn_reflns_number 5876
_diffrn_reflns_point_group_measured_fraction_full 0.997
_diffrn_reflns_point_group_measured_fraction_max 0.986
_diffrn_reflns_theta_full 25.242
_diffrn_reflns_theta_max 30.985
_diffrn_reflns_theta_min 3.132
_exptl_absorpt_coefficient_mu 13.386
_exptl_absorpt_correction_T_max 0.7946
_exptl_absorpt_correction_T_min 0.2965
_exptl_absorpt_correction_type multi-scan
_exptl_absorpt_process_details
;
SADABS (Bruker, 2010)
;
_exptl_crystal_colour colourless
_exptl_crystal_density_diffrn 4.770
_exptl_crystal_description plate
_exptl_crystal_F_000 640
_exptl_crystal_size_max 0.120
_exptl_crystal_size_mid 0.120
_exptl_crystal_size_min 0.018
_refine_diff_density_max 1.621
_refine_diff_density_min -1.136
_refine_diff_density_rms 0.276
_refine_ls_extinction_coef 0.0011(3)
_refine_ls_extinction_expression Fc^*^=kFc[1+0.001xFc^2^\l^3^/sin(2\q)]^-1/4^
_refine_ls_extinction_method 'SHELXL-2014/7 (Sheldrick 2014)'
_refine_ls_goodness_of_fit_ref 1.094
_refine_ls_hydrogen_treatment undef
_refine_ls_matrix_type full
_refine_ls_number_parameters 75
_refine_ls_number_reflns 1603
_refine_ls_number_restraints 0
_refine_ls_restrained_S_all 1.094
_refine_ls_R_factor_all 0.0273
_refine_ls_R_factor_gt 0.0244
_refine_ls_shift/su_max 0.000
_refine_ls_shift/su_mean 0.000
_refine_ls_structure_factor_coef Fsqd
_refine_ls_weighting_details 'w=1/[\s^2^(Fo^2^)+(0.0313P)^2^+0.8718P] where P=(Fo^2^+2Fc^2^)/3'
_refine_ls_weighting_scheme calc
_refine_ls_wR_factor_gt 0.0643
_refine_ls_wR_factor_ref 0.0659
_reflns_Friedel_coverage 0.000
_reflns_Friedel_fraction_full .
_reflns_Friedel_fraction_max .
_reflns_number_gt 1472
_reflns_number_total 1603
_reflns_threshold_expression 'I > 2\s(I)'
_cod_data_source_file BaH4TeO6.cif
_cod_data_source_block BaH4TeO6
_cod_depositor_comments
;
The following automatic conversions were performed:

'_journal_paper_doi' value 'doi:10.1016/j.jssc.2016.06.010' was
changed to '10.1016/j.jssc.2016.06.010'.

Automatic conversion script
Id: cif_fix_values 6433 2018-09-21 13:16:33Z andrius 
;
_cod_database_code 1543545
_shelx_space_group_comment
;
The symmetry employed for this shelxl refinement is uniquely defined
by the following loop, which should always be used as a source of
symmetry information in preference to the above space-group names.
They are only intended as comments.
;
_shelx_estimated_absorpt_t_min 0.296
_shelx_estimated_absorpt_t_max 0.795

loop_
_space_group_symop_operation_xyz
'x, y, z'
'-x+1/2, y+1/2, -z+1/2'
'-x, -y, -z'
'x-1/2, -y-1/2, z-1/2'

loop_
_atom_site_label
_atom_site_type_symbol
_atom_site_fract_x
_atom_site_fract_y
_atom_site_fract_z
_atom_site_U_iso_or_equiv
_atom_site_adp_type
_atom_site_occupancy
_atom_site_site_symmetry_order
_atom_site_calc_flag
_atom_site_refinement_flags_posn
_atom_site_refinement_flags_adp
_atom_site_refinement_flags_occupancy
_atom_site_disorder_assembly
_atom_site_disorder_group
Ba Ba 0.06055(3) 0.19527(3) 0.74470(3) 0.01514(9) Uani 1 1 d . . . . .
Te Te 0.06338(3) 0.28493(3) 0.27904(3) 0.01082(9) Uani 1 1 d . . . . .
O1 O -0.1430(3) 0.1498(3) 0.1850(3) 0.0130(5) Uani 1 1 d . . . . .
O2 O 0.2836(3) 0.3861(3) 0.3834(3) 0.0133(5) Uani 1 1 d . . . . .
O3 O -0.0517(4) 0.3576(4) 0.4372(3) 0.0151(5) Uani 1 1 d . . . . .
O4 O 0.1391(4) 0.0829(4) 0.4151(3) 0.0157(5) Uani 1 1 d . . . . .
O5 O -0.0289(4) 0.4737(4) 0.1434(3) 0.0159(5) Uani 1 1 d . . . . .
O6 O 0.1711(4) 0.2062(4) 0.1117(4) 0.0150(6) Uani 1 1 d . . . . .

loop_
_atom_site_aniso_label
_atom_site_aniso_U_11
_atom_site_aniso_U_22
_atom_site_aniso_U_33
_atom_site_aniso_U_23
_atom_site_aniso_U_13
_atom_site_aniso_U_12
Ba 0.01615(13) 0.01386(14) 0.01657(14) 0.00089(8) 0.00650(9) -0.00106(7)
Te 0.01047(13) 0.01046(14) 0.01227(14) -0.00221(8) 0.00444(9) -0.00076(7)
O1 0.0119(11) 0.0127(13) 0.0134(11) -0.0019(11) 0.0019(9) -0.0036(9)
O2 0.0118(11) 0.0149(13) 0.0123(11) -0.0001(10) 0.0023(9) -0.0038(9)
O3 0.0179(12) 0.0153(14) 0.0148(12) -0.0043(11) 0.0091(10) -0.0005(10)
O4 0.0161(12) 0.0129(13) 0.0175(12) 0.0033(11) 0.0036(10) 0.0003(10)
O5 0.0192(13) 0.0117(13) 0.0179(13) 0.0018(11) 0.0067(10) 0.0041(10)
O6 0.0178(13) 0.0168(15) 0.0133(12) -0.0020(10) 0.0095(11) 0.0010(10)

loop_
_atom_type_symbol
_atom_type_description
_atom_type_scat_dispersion_real
_atom_type_scat_dispersion_imag
_atom_type_scat_source
O O 0.0106 0.0060 'International Tables Vol C Tables 4.2.6.8 and 6.1.1.4'
H H 0.0000 0.0000 'International Tables Vol C Tables 4.2.6.8 and 6.1.1.4'
Te Te -0.5308 1.6751 'International Tables Vol C Tables 4.2.6.8 and 6.1.1.4'
Ba Ba -0.3244 2.2819 'International Tables Vol C Tables 4.2.6.8 and 6.1.1.4'

loop_
_geom_angle_atom_site_label_1
_geom_angle_atom_site_label_2
_geom_angle_atom_site_label_3
_geom_angle
_geom_angle_site_symmetry_1
_geom_angle_site_symmetry_3
O1 Ba O3 71.76(8) 4_666 .
O1 Ba O2 162.17(8) 4_666 4_566
O3 Ba O2 114.57(8) . 4_566
O1 Ba O4 129.42(8) 4_666 3_556
O3 Ba O4 86.30(8) . 3_556
O2 Ba O4 68.39(8) 4_566 3_556
O1 Ba O5 78.63(8) 4_666 3_566
O3 Ba O5 81.08(8) . 3_566
O2 Ba O5 85.81(8) 4_566 3_566
O4 Ba O5 143.25(8) 3_556 3_566
O1 Ba O1 108.37(5) 4_666 3_556
O3 Ba O1 129.06(8) . 3_556
O2 Ba O1 81.09(8) 4_566 3_556
O4 Ba O1 53.30(7) 3_556 3_556
O5 Ba O1 149.86(8) 3_566 3_556
O1 Ba O6 99.45(8) 4_666 1_556
O3 Ba O6 150.69(8) . 1_556
O2 Ba O6 66.63(7) 4_566 1_556
O4 Ba O6 118.59(8) 3_556 1_556
O5 Ba O6 69.70(8) 3_566 1_556
O1 Ba O6 80.18(8) 3_556 1_556
O1 Ba O6 127.88(8) 4_666 4_566
O3 Ba O6 61.36(8) . 4_566
O2 Ba O6 53.49(7) 4_566 4_566
O4 Ba O6 70.56(8) 3_556 4_566
O5 Ba O6 73.10(8) 3_566 4_566
O1 Ba O6 118.11(7) 3_556 4_566
O6 Ba O6 110.07(9) 1_556 4_566
O1 Ba O3 53.53(7) 4_666 4_666
O3 Ba O3 124.19(9) . 4_666
O2 Ba O3 120.91(7) 4_566 4_666
O4 Ba O3 118.60(8) 3_556 4_666
O5 Ba O3 96.82(8) 3_566 4_666
O1 Ba O3 67.79(7) 3_556 4_666
O6 Ba O3 59.63(8) 1_556 4_666
O6 Ba O3 168.19(8) 4_566 4_666
O1 Ba O4 65.63(8) 4_666 .
O3 Ba O4 53.27(7) . .
O2 Ba O4 131.94(7) 4_566 .
O4 Ba O4 64.73(9) 3_556 .
O5 Ba O4 128.08(8) 3_566 .
O1 Ba O4 79.61(8) 3_556 .
O6 Ba O4 149.16(7) 1_556 .
O6 Ba O4 99.95(7) 4_566 .
O3 Ba O4 91.10(7) 4_666 .
O1 Ba Te 28.06(5) 4_666 4_666
O3 Ba Te 95.46(5) . 4_666
O2 Ba Te 149.86(5) 4_566 4_666
O4 Ba Te 118.70(6) 3_556 4_666
O5 Ba Te 96.86(6) 3_566 4_666
O1 Ba Te 81.89(5) 3_556 4_666
O6 Ba Te 86.06(6) 1_556 4_666
O6 Ba Te 155.50(5) 4_566 4_666
O3 Ba Te 28.95(5) 4_666 4_666
O4 Ba Te 68.21(5) . 4_666
O1 Ba Te 128.67(6) 4_666 3_556
O3 Ba Te 113.14(6) . 3_556
O2 Ba Te 65.80(6) 4_566 3_556
O4 Ba Te 28.14(5) 3_556 3_556
O5 Ba Te 151.37(6) 3_566 3_556
O1 Ba Te 27.12(5) 3_556 3_556
O6 Ba Te 94.36(6) 1_556 3_556
O6 Ba Te 91.57(5) 4_566 3_556
O3 Ba Te 94.91(6) 4_666 3_556
O4 Ba Te 77.55(5) . 3_556
Te Ba Te 105.873(8) 4_666 3_556
O2 Te O3 95.27(12) . .
O2 Te O5 94.71(12) . .
O3 Te O5 90.42(12) . .
O2 Te O1 171.13(12) . .
O3 Te O1 87.32(12) . .
O5 Te O1 93.75(12) . .
O2 Te O6 87.28(12) . .
O3 Te O6 177.45(12) . .
O5 Te O6 89.26(12) . .
O1 Te O6 90.18(12) . .
O2 Te O4 89.69(11) . .
O3 Te O4 87.92(12) . .
O5 Te O4 175.42(12) . .
O1 Te O4 81.92(11) . .
O6 Te O4 92.21(12) . .
O2 Te Ba 142.66(9) . 4_565
O3 Te Ba 50.67(8) . 4_565
O5 Te Ba 73.66(9) . 4_565
O1 Te Ba 43.33(8) . 4_565
O6 Te Ba 126.86(8) . 4_565
O4 Te Ba 102.03(8) . 4_565
O2 Te Ba 128.35(8) . 3_556
O3 Te Ba 100.03(9) . 3_556
O5 Te Ba 133.79(8) . 3_556
O1 Te Ba 42.78(8) . 3_556
O6 Te Ba 78.41(8) . 3_556
O4 Te Ba 42.56(8) . 3_556
Ba Te Ba 78.819(6) 4_565 3_556
O2 Te Ba 40.00(9) . 4_665
O3 Te Ba 134.84(8) . 4_665
O5 Te Ba 97.80(9) . 4_665
O1 Te Ba 135.77(8) . 4_665
O6 Te Ba 47.70(8) . 4_665
O4 Te Ba 86.38(8) . 4_665
Ba Te Ba 170.633(11) 4_565 4_665
Ba Te Ba 105.393(8) 3_556 4_665
O2 Te Ba 82.83(8) . .
O3 Te Ba 39.51(9) . .
O5 Te Ba 128.68(9) . .
O1 Te Ba 93.93(8) . .
O6 Te Ba 141.32(9) . .
O4 Te Ba 50.62(9) . .
Ba Te Ba 78.031(7) 4_565 .
Ba Te Ba 78.853(7) 3_556 .
Ba Te Ba 110.832(8) 4_665 .
Te O1 Ba 108.62(12) . 4_565
Te O1 Ba 110.10(11) . 3_556
Ba O1 Ba 122.66(10) 4_565 3_556
Te O2 Ba 114.56(12) . 4_665
Te O3 Ba 115.03(12) . .
Te O3 Ba 100.38(10) . 4_565
Ba O3 Ba 115.71(9) . 4_565
Te O4 Ba 109.30(11) . 3_556
Te O4 Ba 100.41(11) . .
Ba O4 Ba 115.27(9) 3_556 .
Te O5 Ba 126.11(12) . 3_566
Te O6 Ba 135.21(13) . 1_554
Te O6 Ba 104.02(11) . 4_665
Ba O6 Ba 111.00(9) 1_554 4_665

loop_
_geom_bond_atom_site_label_1
_geom_bond_atom_site_label_2
_geom_bond_distance
_geom_bond_site_symmetry_2
Ba O1 2.800(3) 4_666
Ba O3 2.817(3) .
Ba O2 2.817(3) 4_566
Ba O4 2.833(3) 3_556
Ba O5 2.846(3) 3_566
Ba O1 2.859(3) 3_556
Ba O6 2.980(3) 1_556
Ba O6 3.039(3) 4_566
Ba O3 3.041(3) 4_666
Ba O4 3.153(3) .
Ba Te 3.8668(5) 4_666
Ba Te 3.9533(5) 3_556
Te O2 1.883(2) .
Te O3 1.903(3) .
Te O5 1.911(3) .
Te O1 1.919(3) .
Te O6 1.946(3) .
Te O4 1.976(3) .
Te Ba 3.8668(5) 4_565
Te Ba 3.9533(5) 3_556
Te Ba 3.9865(5) 4_665
O1 Ba 2.800(3) 4_565
O1 Ba 2.859(3) 3_556
O2 Ba 2.817(3) 4_665
O3 Ba 3.041(3) 4_565
O4 Ba 2.833(3) 3_556
O5 Ba 2.846(3) 3_566
O6 Ba 2.980(3) 1_554
O6 Ba 3.039(3) 4_665
